data_1556244
loop_
_publ_author_name
'Soheili, Arash'
'Tambar, Uttam K.'

_publ_section_title
;
 Synthesis of (+-)-amathaspiramide F and discovery of an unusual
 stereocontrolling element for the [2,3]-Stevens rearrangement.
;
_journal_issue 19
_journal_name_full 'Organic letters'
_journal_page_first 5138
_journal_page_last 5141
_journal_paper_doi 10.1021/ol4025937
_journal_volume 15
_journal_year 2013
_chemical_formula_moiety 'C16 H19 Br2 N O3'
_chemical_formula_sum 'C16 H19 Br2 N O3'
_chemical_formula_weight 433.14
_space_group_IT_number 14
_space_group_name_Hall '-P 2ybc'
_space_group_name_H-M_alt 'P 1 21/c 1'
_symmetry_cell_setting monoclinic
_symmetry_space_group_name_H-M 'P 1 21/c 1'
_atom_sites_solution_hydrogens geom
_atom_sites_solution_primary direct
_atom_sites_solution_secondary difmap
_audit_creation_method SHELXL-97
_cell_angle_alpha 90.00
_cell_angle_beta 90.876(5)
_cell_angle_gamma 90.00
_cell_formula_units_Z 4
_cell_length_a 10.361(2)
_cell_length_b 15.234(3)
_cell_length_c 10.793(2)
_cell_measurement_reflns_used 4051
_cell_measurement_temperature 153(2)
_cell_measurement_theta_max 27.5
_cell_measurement_theta_min 2.0
_cell_volume 1703.4(6)
_computing_cell_refinement 'CrystalClear (Rigaku Inc., 2008)'
_computing_data_collection 'CrystalClear (Rigaku Inc., 2008)'
_computing_data_reduction 'CrystalClear (Rigaku Inc., 2008)'
_computing_molecular_graphics 'XP SHELXTL/PC, Siemens Analytical'
_computing_publication_material 'XP SHELXTL/PC, Siemens Analytical'
_computing_structure_refinement 'XL SHELXTL/PC, Siemens Analytical'
_computing_structure_solution
;

SIR97 - Altomare A., Burla M.C., Camalli M., Cascarano G.L., Giacovazzo C., 
Guagliardi A., Moliterni A.G.G., Polidori G.,Spagna R.
;
_diffrn_ambient_temperature 153(2)
_diffrn_measured_fraction_theta_full 0.998
_diffrn_measured_fraction_theta_max 0.998
_diffrn_measurement_device_type 'Rigaku SCX-Mini with Mercury 2 CCD'
_diffrn_measurement_method \w-scans
_diffrn_radiation_monochromator graphite
_diffrn_radiation_source 'fine-focus sealed tube'
_diffrn_radiation_type MoK\a
_diffrn_radiation_wavelength 0.71075
_diffrn_reflns_av_R_equivalents 0.0509
_diffrn_reflns_av_sigmaI/netI 0.0387
_diffrn_reflns_limit_h_max 13
_diffrn_reflns_limit_h_min -13
_diffrn_reflns_limit_k_max 19
_diffrn_reflns_limit_k_min -19
_diffrn_reflns_limit_l_max 14
_diffrn_reflns_limit_l_min -13
_diffrn_reflns_number 17619
_diffrn_reflns_theta_full 27.48
_diffrn_reflns_theta_max 27.48
_diffrn_reflns_theta_min 3.02
_exptl_absorpt_coefficient_mu 4.770
_exptl_absorpt_correction_T_max 1.00
_exptl_absorpt_correction_T_min 0.504
_exptl_absorpt_correction_type multi-scan
_exptl_absorpt_process_details
;
Abscor. T. Higashi (2001). The Rigaku Corporation, Tokyo, Japan.
;
_exptl_crystal_colour colorless
_exptl_crystal_density_diffrn 1.689
_exptl_crystal_density_method 'not measured'
_exptl_crystal_description prisms
_exptl_crystal_F_000 864
_exptl_crystal_size_max 0.57
_exptl_crystal_size_mid 0.27
_exptl_crystal_size_min 0.13
_refine_diff_density_max 0.427
_refine_diff_density_min -0.469
_refine_diff_density_rms 0.080
_refine_ls_extinction_method none
_refine_ls_goodness_of_fit_ref 1.056
_refine_ls_hydrogen_treatment mixed
_refine_ls_matrix_type full
_refine_ls_number_parameters 205
_refine_ls_number_reflns 3895
_refine_ls_number_restraints 0
_refine_ls_restrained_S_all 1.056
_refine_ls_R_factor_all 0.0322
_refine_ls_R_factor_gt 0.0279
_refine_ls_shift/su_max 0.018
_refine_ls_shift/su_mean 0.001
_refine_ls_structure_factor_coef Fsqd
_refine_ls_weighting_details 'calc w=1/[\s^2^(Fo^2^)+(0.0302P)^2^+0.8687P] where P=(Fo^2^+2Fc^2^)/3'
_refine_ls_weighting_scheme calc
_refine_ls_wR_factor_gt 0.0686
_refine_ls_wR_factor_ref 0.0706
_reflns_number_gt 3548
_reflns_number_total 3895
_reflns_threshold_expression >2sigma(I)
_cod_data_source_file ol4025937_si_007.cif
_cod_data_source_block shelxl
_cod_depositor_comments
;
The following automatic conversions were performed:

data item '_symmetry_cell_setting' value 'Monoclinic' was changed to
'monoclinic' in accordance with the
/home/saulius/struct/COD-crude-data/automatic-downloads/DataCite-retrospective/ACS/depositions/lib/dictionaries/cif_core.dic
dictionary named 'cif_core.dic' version 2.4.2 last updated on
2011-04-26.

Automatic conversion script
Id: cif_fix_values 6909 2019-04-08 15:41:33Z antanas 
;
_cod_original_sg_symbol_H-M P21/c
_cod_database_code 1556244

loop_
_symmetry_equiv_pos_as_xyz
'x, y, z'
'-x, y+1/2, -z+1/2'
'-x, -y, -z'
'x, -y-1/2, z-1/2'

loop_
_atom_site_label
_atom_site_type_symbol
_atom_site_fract_x
_atom_site_fract_y
_atom_site_fract_z
_atom_site_U_iso_or_equiv
_atom_site_adp_type
_atom_site_occupancy
_atom_site_symmetry_multiplicity
_atom_site_calc_flag
_atom_site_refinement_flags
C1 C 0.77355(19) 0.42911(13) 0.34107(19) 0.0201(4) Uani 1 1 d .
C2 C 0.8242(2) 0.37849(15) 0.4582(2) 0.0270(5) Uani 1 1 d .
H2A H 0.8958 0.3386 0.4367 0.032 Uiso 1 1 calc R
H2B H 0.8547 0.4199 0.5230 0.032 Uiso 1 1 calc R
C3 C 0.7067(3) 0.32647(16) 0.5023(2) 0.0366(6) Uani 1 1 d .
H3A H 0.7333 0.2714 0.5441 0.044 Uiso 1 1 calc R
H3B H 0.6538 0.3617 0.5594 0.044 Uiso 1 1 calc R
C4 C 0.6341(3) 0.30784(17) 0.3815(2) 0.0363(6) Uani 1 1 d .
H4A H 0.6753 0.2598 0.3347 0.044 Uiso 1 1 calc R
H4B H 0.5429 0.2924 0.3966 0.044 Uiso 1 1 calc R
C5 C 0.8629(2) 0.41155(14) 0.2324(2) 0.0231(4) Uani 1 1 d .
C6 C 1.0745(2) 0.4308(2) 0.1581(3) 0.0461(7) Uani 1 1 d .
H6A H 1.0977 0.3686 0.1525 0.069 Uiso 1 1 calc R
H6B H 1.1521 0.4655 0.1765 0.069 Uiso 1 1 calc R
H6C H 1.0363 0.4501 0.0791 0.069 Uiso 1 1 calc R
C7 C 0.76877(19) 0.53105(13) 0.36446(18) 0.0193(4) Uani 1 1 d .
H7 H 0.8573 0.5501 0.3910 0.023 Uiso 1 1 calc R
C8 C 0.6783(2) 0.55244(14) 0.4685(2) 0.0260(5) Uani 1 1 d .
H8 H 0.5887 0.5426 0.4551 0.031 Uiso 1 1 calc R
C9 C 0.7163(3) 0.58387(17) 0.5767(2) 0.0406(6) Uani 1 1 d .
H9A H 0.8054 0.5944 0.5929 0.049 Uiso 1 1 calc R
H9B H 0.6546 0.5960 0.6386 0.049 Uiso 1 1 calc R
C10 C 0.73311(19) 0.58168(12) 0.24731(18) 0.0176(4) Uani 1 1 d .
C11 C 0.81576(19) 0.63944(13) 0.18700(19) 0.0202(4) Uani 1 1 d .
C12 C 0.7805(2) 0.68154(13) 0.07715(19) 0.0210(4) Uani 1 1 d .
H12 H 0.8393 0.7200 0.0377 0.025 Uiso 1 1 calc R
C13 C 0.6583(2) 0.66678(12) 0.02548(17) 0.0182(4) Uani 1 1 d .
C14 C 0.57006(19) 0.61271(13) 0.08571(18) 0.0186(4) Uani 1 1 d .
C15 C 0.60824(19) 0.57112(12) 0.19528(18) 0.0179(4) Uani 1 1 d .
H15 H 0.5483 0.5345 0.2363 0.022 Uiso 1 1 calc R
C16 C 0.3536(2) 0.56061(15) 0.1010(2) 0.0259(5) Uani 1 1 d .
H16A H 0.3776 0.4990 0.1141 0.039 Uiso 1 1 calc R
H16B H 0.2711 0.5636 0.0557 0.039 Uiso 1 1 calc R
H16C H 0.3453 0.5899 0.1814 0.039 Uiso 1 1 calc R
N1 N 0.64448(17) 0.39233(12) 0.31538(19) 0.0246(4) Uani 1 1 d .
O1 O 0.83288(17) 0.37464(13) 0.13795(15) 0.0396(4) Uani 1 1 d .
O2 O 0.98209(14) 0.44284(12) 0.25589(14) 0.0313(4) Uani 1 1 d .
O3 O 0.45144(13) 0.60355(10) 0.03070(13) 0.0232(3) Uani 1 1 d .
Br1 Br 0.98124(2) 0.670743(16) 0.25495(2) 0.03431(8) Uani 1 1 d .
Br2 Br 0.61220(2) 0.718970(14) -0.127758(18) 0.02477(8) Uani 1 1 d .
H1N H 0.632(2) 0.3869(17) 0.241(3) 0.028(7) Uiso 1 1 d .

loop_
_atom_site_aniso_label
_atom_site_aniso_U_11
_atom_site_aniso_U_22
_atom_site_aniso_U_33
_atom_site_aniso_U_23
_atom_site_aniso_U_13
_atom_site_aniso_U_12
C1 0.0171(9) 0.0209(10) 0.0224(10) 0.0036(8) 0.0010(8) 0.0007(8)
C2 0.0258(11) 0.0296(11) 0.0257(11) 0.0082(9) 0.0003(9) 0.0052(9)
C3 0.0391(14) 0.0340(13) 0.0367(14) 0.0165(10) 0.0042(11) -0.0004(11)
C4 0.0350(13) 0.0270(12) 0.0469(16) 0.0136(11) -0.0013(11) -0.0060(11)
C5 0.0214(10) 0.0229(10) 0.0250(11) 0.0042(8) 0.0010(8) 0.0064(8)
C6 0.0285(13) 0.0679(19) 0.0426(16) 0.0104(13) 0.0196(11) 0.0093(13)
C7 0.0168(9) 0.0220(10) 0.0191(10) 0.0014(8) 0.0020(7) -0.0003(8)
C8 0.0294(11) 0.0258(11) 0.0229(11) 0.0054(8) 0.0066(8) 0.0061(9)
C9 0.0546(16) 0.0426(15) 0.0247(12) -0.0019(10) 0.0065(11) 0.0117(13)
C10 0.0192(9) 0.0147(9) 0.0190(10) -0.0022(7) 0.0042(7) 0.0021(7)
C11 0.0173(9) 0.0208(10) 0.0225(10) -0.0038(8) 0.0026(8) -0.0016(8)
C12 0.0213(10) 0.0170(9) 0.0247(11) 0.0005(8) 0.0066(8) -0.0019(8)
C13 0.0245(10) 0.0161(9) 0.0141(9) 0.0014(7) 0.0053(7) 0.0014(8)
C14 0.0180(9) 0.0164(9) 0.0215(10) -0.0023(7) 0.0025(7) 0.0023(8)
C15 0.0171(9) 0.0166(9) 0.0202(10) -0.0007(7) 0.0053(7) -0.0007(8)
C16 0.0183(10) 0.0306(12) 0.0289(12) 0.0048(9) 0.0031(8) -0.0034(9)
N1 0.0210(9) 0.0227(9) 0.0300(11) 0.0061(8) -0.0010(8) -0.0041(7)
O1 0.0362(10) 0.0521(11) 0.0304(9) -0.0130(8) -0.0002(7) 0.0066(8)
O2 0.0200(8) 0.0420(10) 0.0321(9) -0.0007(7) 0.0092(6) -0.0005(7)
O3 0.0185(7) 0.0275(8) 0.0236(8) 0.0055(6) -0.0012(6) -0.0035(6)
Br1 0.02458(13) 0.03824(15) 0.03989(15) 0.00957(10) -0.00643(10) -0.01363(10)
Br2 0.03121(13) 0.02459(12) 0.01859(12) 0.00489(7) 0.00284(8) -0.00135(8)

loop_
_atom_type_symbol
_atom_type_description
_atom_type_scat_dispersion_real
_atom_type_scat_dispersion_imag
_atom_type_scat_source
C C 0.0033 0.0016 'International Tables Vol C Tables 4.2.6.8 and 6.1.1.4'
H H 0.0000 0.0000 'International Tables Vol C Tables 4.2.6.8 and 6.1.1.4'
N N 0.0061 0.0033 'International Tables Vol C Tables 4.2.6.8 and 6.1.1.4'
O O 0.0106 0.0060 'International Tables Vol C Tables 4.2.6.8 and 6.1.1.4'
Br Br -0.2901 2.4595 'International Tables Vol C Tables 4.2.6.8 and 6.1.1.4'

loop_
_geom_angle_atom_site_label_1
_geom_angle_atom_site_label_2
_geom_angle_atom_site_label_3
_geom_angle
N1 C1 C5 110.36(17)
N1 C1 C2 104.89(16)
C5 C1 C2 109.52(16)
N1 C1 C7 112.02(16)
C5 C1 C7 108.45(16)
C2 C1 C7 111.57(17)
C3 C2 C1 104.34(17)
C3 C2 H2A 110.9
C1 C2 H2A 110.9
C3 C2 H2B 110.9
C1 C2 H2B 110.9
H2A C2 H2B 108.9
C4 C3 C2 102.41(19)
C4 C3 H3A 111.3
C2 C3 H3A 111.3
C4 C3 H3B 111.3
C2 C3 H3B 111.3
H3A C3 H3B 109.2
N1 C4 C3 102.3(2)
N1 C4 H4A 111.3
C3 C4 H4A 111.3
N1 C4 H4B 111.3
C3 C4 H4B 111.3
H4A C4 H4B 109.2
O1 C5 O2 123.5(2)
O1 C5 C1 125.5(2)
O2 C5 C1 111.03(18)
O2 C6 H6A 109.5
O2 C6 H6B 109.5
H6A C6 H6B 109.5
O2 C6 H6C 109.5
H6A C6 H6C 109.5
H6B C6 H6C 109.5
C8 C7 C10 111.31(16)
C8 C7 C1 110.72(17)
C10 C7 C1 112.00(16)
C8 C7 H7 107.5
C10 C7 H7 107.5
C1 C7 H7 107.5
C9 C8 C7 123.9(2)
C9 C8 H8 118.0
C7 C8 H8 118.0
C8 C9 H9A 120.0
C8 C9 H9B 120.0
H9A C9 H9B 120.0
C11 C10 C15 116.83(18)
C11 C10 C7 124.34(18)
C15 C10 C7 118.83(17)
C12 C11 C10 122.21(18)
C12 C11 Br1 115.67(15)
C10 C11 Br1 122.04(15)
C11 C12 C13 119.43(18)
C11 C12 H12 120.3
C13 C12 H12 120.3
C12 C13 C14 120.36(18)
C12 C13 Br2 119.90(15)
C14 C13 Br2 119.74(15)
O3 C14 C15 124.41(18)
O3 C14 C13 116.70(17)
C15 C14 C13 118.88(18)
C14 C15 C10 122.16(18)
C14 C15 H15 118.9
C10 C15 H15 118.9
O3 C16 H16A 109.5
O3 C16 H16B 109.5
H16A C16 H16B 109.5
O3 C16 H16C 109.5
H16A C16 H16C 109.5
H16B C16 H16C 109.5
C1 N1 C4 108.27(17)
C1 N1 H1N 110.8(18)
C4 N1 H1N 112.0(18)
C5 O2 C6 115.70(19)
C14 O3 C16 117.12(16)

loop_
_geom_bond_atom_site_label_1
_geom_bond_atom_site_label_2
_geom_bond_distance
C1 N1 1.472(3)
C1 C5 1.529(3)
C1 C2 1.564(3)
C1 C7 1.574(3)
C2 C3 1.534(3)
C2 H2A 0.9900
C2 H2B 0.9900
C3 C4 1.522(4)
C3 H3A 0.9900
C3 H3B 0.9900
C4 N1 1.476(3)
C4 H4A 0.9900
C4 H4B 0.9900
C5 O1 1.201(3)
C5 O2 1.344(3)
C6 O2 1.447(3)
C6 H6A 0.9800
C6 H6B 0.9800
C6 H6C 0.9800
C7 C8 1.509(3)
C7 C10 1.522(3)
C7 H7 1.0000
C8 C9 1.317(3)
C8 H8 0.9500
C9 H9A 0.9500
C9 H9B 0.9500
C10 C11 1.396(3)
C10 C15 1.412(3)
C11 C12 1.392(3)
C11 Br1 1.915(2)
C12 C13 1.394(3)
C12 H12 0.9500
C13 C14 1.399(3)
C13 Br2 1.8899(19)
C14 O3 1.364(2)
C14 C15 1.394(3)
C15 H15 0.9500
C16 O3 1.433(2)
C16 H16A 0.9800
C16 H16B 0.9800
C16 H16C 0.9800
N1 H1N 0.81(3)

loop_
_geom_torsion_atom_site_label_1
_geom_torsion_atom_site_label_2
_geom_torsion_atom_site_label_3
_geom_torsion_atom_site_label_4
_geom_torsion
N1 C1 C2 C3 -9.2(2)
C5 C1 C2 C3 -127.6(2)
C7 C1 C2 C3 112.3(2)
C1 C2 C3 C4 31.3(2)
C2 C3 C4 N1 -41.9(2)
N1 C1 C5 O1 1.4(3)
C2 C1 C5 O1 116.3(2)
C7 C1 C5 O1 -121.7(2)
N1 C1 C5 O2 -178.44(16)
C2 C1 C5 O2 -63.5(2)
C7 C1 C5 O2 58.5(2)
N1 C1 C7 C8 56.2(2)
C5 C1 C7 C8 178.22(17)
C2 C1 C7 C8 -61.1(2)
N1 C1 C7 C10 -68.7(2)
C5 C1 C7 C10 53.3(2)
C2 C1 C7 C10 174.06(16)
C10 C7 C8 C9 -122.5(2)
C1 C7 C8 C9 112.2(2)
C8 C7 C10 C11 121.2(2)
C1 C7 C10 C11 -114.3(2)
C8 C7 C10 C15 -58.2(2)
C1 C7 C10 C15 66.4(2)
C15 C10 C11 C12 -3.3(3)
C7 C10 C11 C12 177.31(18)
C15 C10 C11 Br1 173.20(14)
C7 C10 C11 Br1 -6.2(3)
C10 C11 C12 C13 0.7(3)
Br1 C11 C12 C13 -175.99(15)
C11 C12 C13 C14 2.3(3)
C11 C12 C13 Br2 -176.92(15)
C12 C13 C14 O3 178.29(17)
Br2 C13 C14 O3 -2.4(2)
C12 C13 C14 C15 -2.6(3)
Br2 C13 C14 C15 176.64(14)
O3 C14 C15 C10 178.90(18)
C13 C14 C15 C10 -0.1(3)
C11 C10 C15 C14 3.0(3)
C7 C10 C15 C14 -177.59(17)
C5 C1 N1 C4 100.3(2)
C2 C1 N1 C4 -17.6(2)
C7 C1 N1 C4 -138.80(19)
C3 C4 N1 C1 37.6(2)
O1 C5 O2 C6 1.0(3)
C1 C5 O2 C6 -179.21(19)
C15 C14 O3 C16 11.1(3)
C13 C14 O3 C16 -169.91(18)
